data_2006891
loop_
_publ_author_name
'Hartshorn, Richard M.'
'Robinson, Ward T.'
'Telfer, Shane G.'

_publ_section_title
;\b-(1,10-Phenanthroline)(1,3-propanediamine-<i>N</i>,<i>N</i>'-diacetato)cobalt(III)
 Chloride Trihydrate
;
_journal_issue 12
_journal_name_full 'Acta Crystallographica Section C'
_journal_page_first 1757
_journal_page_last 1759
_journal_paper_doi 10.1107/S0108270197010755
_journal_volume 53
_journal_year 1997
_chemical_formula_iupac '[Co (C12 H8 N2)(C7 H12 N2 O4)] Cl, 3H2 O'
_chemical_formula_moiety 'C19 H26 Cl Co N4 O7'
_chemical_formula_sum 'C19 H26 Cl Co N4 O7'
_chemical_formula_weight 516.82
_space_group_IT_number 14
_symmetry_cell_setting monoclinic
_symmetry_space_group_name_Hall '-P 2ybc'
_symmetry_space_group_name_H-M 'P 1 21/c 1'
_audit_creation_method SHELXTL
_cell_angle_alpha 90.00
_cell_angle_beta 96.17(4)
_cell_angle_gamma 90.00
_cell_formula_units_Z 4
_cell_length_a 8.715(6)
_cell_length_b 10.229(5)
_cell_length_c 25.007(12)
_cell_measurement_reflns_used 25
_cell_measurement_temperature 293(2)
_cell_measurement_theta_max 16.17
_cell_measurement_theta_min 4.86
_cell_volume 2216(2)
_computing_cell_refinement XSCANS
_computing_data_collection 'XSCANS (Siemens, 1994)'
_computing_data_reduction XSCANS
_computing_molecular_graphics SHELXTL
_computing_publication_material SHELXTL
_computing_structure_refinement SHELXTL
_computing_structure_solution 'SHELXTL (Sheldrick, 1994)'
_diffrn_ambient_temperature 115(2)
_diffrn_measurement_device_type 'Siemens P4 four-circle'
_diffrn_measurement_method \w
_diffrn_radiation_monochromator graphite
_diffrn_radiation_source 'fine-focus sealed tube'
_diffrn_radiation_type MoK\a
_diffrn_radiation_wavelength 0.71073
_diffrn_reflns_av_R_equivalents 0.029
_diffrn_reflns_av_sigmaI/netI 0.0696
_diffrn_reflns_limit_h_max 3
_diffrn_reflns_limit_h_min -10
_diffrn_reflns_limit_k_max 12
_diffrn_reflns_limit_k_min 0
_diffrn_reflns_limit_l_max 29
_diffrn_reflns_limit_l_min -29
_diffrn_reflns_number 5618
_diffrn_reflns_theta_max 24.99
_diffrn_reflns_theta_min 2.15
_diffrn_standards_decay_% 38.55
_diffrn_standards_interval_count 97
_diffrn_standards_number 3
_exptl_absorpt_coefficient_mu 0.944
_exptl_absorpt_correction_T_max 0.790
_exptl_absorpt_correction_T_min 0.578
_exptl_absorpt_correction_type 'empirical \y scan (XPREP in SHELXTL; Sheldrick, 1994)'
_exptl_crystal_colour red
_exptl_crystal_density_diffrn 1.549
_exptl_crystal_density_method not_measured
_exptl_crystal_description block
_exptl_crystal_size_max 0.63
_exptl_crystal_size_mid 0.40
_exptl_crystal_size_min 0.25
_refine_diff_density_max 0.935
_refine_diff_density_min -0.707
_refine_ls_extinction_method none
_refine_ls_goodness_of_fit_all 1.026
_refine_ls_goodness_of_fit_obs 1.042
_refine_ls_hydrogen_treatment noref
_refine_ls_matrix_type full
_refine_ls_number_parameters 307
_refine_ls_number_reflns 3829
_refine_ls_number_restraints 18
_refine_ls_restrained_S_all 1.023
_refine_ls_restrained_S_obs 1.038
_refine_ls_R_factor_all 0.071
_refine_ls_R_factor_gt 0.041
_refine_ls_shift/esd_mean 0.000
_refine_ls_shift/su_max 0.000
_refine_ls_structure_factor_coef Fsqd
_refine_ls_weighting_details 'calc w = 1/[\s^2^(Fo^2^)+(0.0653P)^2^] where P = (Fo^2^+2Fc^2^)/3'
_refine_ls_weighting_scheme calc
_refine_ls_wR_factor_all 0.129
_refine_ls_wR_factor_ref 0.103
_reflns_number_gt 2457
_reflns_number_total 3829
_reflns_threshold_expression >2\s(I)
_cod_data_source_file ta1171.cif
_cod_data_source_block st277
_cod_original_sg_symbol_H-M 'P 21/c'
_cod_database_code 2006891
_cod_database_fobs_code 2006891

loop_
_symmetry_equiv_pos_as_xyz
'x, y, z'
'-x, y+1/2, -z+1/2'
'-x, -y, -z'
'x, -y-1/2, z-1/2'

loop_
_atom_site_label
_atom_site_fract_x
_atom_site_fract_y
_atom_site_fract_z
_atom_site_U_iso_or_equiv
_atom_site_adp_type
_atom_site_calc_flag
_atom_site_refinement_flags
_atom_site_occupancy
_atom_site_disorder_group
_atom_site_type_symbol
Co .36648(7) .70076(5) .34471(2) .01939(17) Uani d . 1 . Co
O1 .0669(4) .6638(4) .21631(13) .0445(10) Uani d . 1 . O
O2 .2805(3) .6516(3) .27413(11) .0249(7) Uani d . 1 . O
O3 .7865(4) .5713(3) .32930(13) .0332(8) Uani d . 1 . O
O4 .5341(3) .5824(3) .34043(11) .0240(7) Uani d . 1 . O
N1 .1884(4) .8176(3) .34568(14) .0229(8) Uani d . 1 . N
HN1 .1457 .7975 .3763 .027 Uiso calc R 1 . H
N2 .4956(4) .8233(3) .30822(14) .0225(8) Uani d . 1 . N
HN2 .4689 .8059 .2727 .027 Uiso calc R 1 . H
C1 .1393(5) .6933(5) .25942(17) .0290(11) Uani d . 1 . C
C2 .0695(5) .7787(5) .29993(18) .0300(11) Uani d . 1 . C
H2A .0264 .8567 .2821 .036 Uiso calc R 1 . H
H2B -.0138 .7317 .3142 .036 Uiso calc R 1 . H
C3 .2163(6) .9615(4) .34807(19) .0303(11) Uani d . 1 . C
H3A .2716 .9833 .3827 .036 Uiso calc R 1 . H
H3B .1178 1.0065 .3453 .036 Uiso calc R 1 . H
C4 .3094(6) 1.0104(5) .30321(19) .0324(11) Uani d . 1 . C
H4A .2629 .9768 .2690 .039 Uiso calc R 1 . H
H4B .3040 1.1050 .3017 .039 Uiso calc R 1 . H
C5 .4776(6) .9689(4) .3114(2) .0317(12) Uani d . 1 . C
H5A .5329 1.0099 .2842 .038 Uiso calc R 1 . H
H5B .5233 .9991 .3463 .038 Uiso calc R 1 . H
C6 .6604(5) .7790(4) .31734(18) .0245(10) Uani d . 1 . C
H6A .7137 .8269 .3472 .029 Uiso calc R 1 . H
H6B .7116 .7968 .2855 .029 Uiso calc R 1 . H
C7 .6670(5) .6347(5) .32938(17) .0246(10) Uani d . 1 . C
N3 .2496(4) .5604(3) .37638(13) .0215(8) Uani d . 1 . N
N4 .4412(4) .7405(3) .42125(14) .0207(8) Uani d . 1 . N
C8 .1609(5) .4674(4) .35196(18) .0290(11) Uani d . 1 . C
H8A .1488 .4643 .3146 .035 Uiso calc R 1 . H
C9 .0854(6) .3740(5) .38063(19) .0363(12) Uani d . 1 . C
H9A .0234 .3110 .3623 .044 Uiso calc R 1 . H
C10 .1030(6) .3756(4) .43613(19) .0309(11) Uani d . 1 . C
H10A .0530 .3137 .4553 .037 Uiso calc R 1 . H
C11 .1972(5) .4713(4) .46359(17) .0237(10) Uani d . 1 . C
C12 .2712(5) .5611(4) .43184(16) .0205(9) Uani d . 1 . C
C13 .2265(6) .4826(4) .52167(17) .0286(11) Uani d . 1 . C
H13A .1771 .4261 .5434 .034 Uiso calc R 1 . H
C14 .3250(6) .5746(4) .54467(17) .0294(11) Uani d . 1 . C
H14A .3426 .5789 .5820 .035 Uiso calc R 1 . H
C15 .3725(5) .6588(4) .45595(16) .0193(9) Uani d . 1 . C
C16 .4033(5) .6660(4) .51275(16) .0234(10) Uani d . 1 . C
C17 .5087(6) .7613(5) .53388(18) .0300(11) Uani d . 1 . C
H17A .5303 .7710 .5709 .036 Uiso calc R 1 . H
C18 .5799(6) .8404(4) .49936(18) .0291(11) Uani d . 1 . C
H18A .6526 .9017 .5131 .035 Uiso calc R 1 . H
C19 .5427(5) .8284(4) .44329(17) .0251(10) Uani d . 1 . C
H19A .5907 .8838 .4207 .030 Uiso calc R 1 . H
Cl .02639(15) .30423(12) .06183(5) .0363(3) Uani d . 1 . Cl
OW1 .4968(5) .3142(3) .30815(14) .0392(9) Uani d D 1 . O
HW1 .502(6) .395(3) .318(2) .059 Uiso d D 1 . H
HW1' .565(5) .271(4) .328(2) .059 Uiso d D 1 . H
OW2 .1817(5) .5698(4) .03637(16) .0509(11) Uani d D 1 . O
HW2 .127(6) .612(5) .011(2) .076 Uiso d D 1 . H
HW2' .129(6) .501(4) .043(2) .076 Uiso d D 1 . H
OW3 .7329(5) .1765(4) .36479(15) .0506(11) Uani d D 1 . O
HW3 .798(6) .146(6) .344(2) .076 Uiso d D 1 . H
HW3' .760(7) .146(6) .3967(13) .076 Uiso d D 1 . H

loop_
_atom_site_aniso_label
_atom_site_aniso_U_11
_atom_site_aniso_U_22
_atom_site_aniso_U_33
_atom_site_aniso_U_12
_atom_site_aniso_U_13
_atom_site_aniso_U_23
Co .0214(3) .0220(3) .0151(3) -.0014(3) .0035(2) .0015(2)
O1 .037(2) .072(3) .0229(18) -.010(2) -.0064(16) .0017(17)
O2 .0192(17) .0385(17) .0170(15) -.0074(14) .0018(13) .0007(13)
O3 .0180(18) .041(2) .041(2) .0045(15) .0036(15) -.0029(16)
O4 .0243(18) .0232(16) .0248(16) .0027(14) .0045(14) -.0023(13)
N1 .020(2) .026(2) .0234(19) -.0019(17) .0081(16) .0018(16)
N2 .017(2) .029(2) .0215(19) .0004(16) .0032(16) .0046(15)
C1 .025(3) .042(3) .020(2) -.012(2) -.001(2) .008(2)
C2 .015(2) .042(3) .032(3) .000(2) -.001(2) .010(2)
C3 .030(3) .028(3) .034(3) .009(2) .011(2) .005(2)
C4 .034(3) .027(3) .037(3) -.002(2) .007(2) .009(2)
C5 .040(3) .024(2) .034(3) -.006(2) .014(2) .007(2)
C6 .012(2) .035(3) .027(2) -.0067(19) .0032(19) -.001(2)
C7 .020(3) .039(3) .014(2) -.003(2) -.0035(18) -.0037(19)
N3 .024(2) .0244(19) .0162(18) -.0058(16) .0027(16) .0004(15)
N4 .0164(19) .0237(18) .0220(19) .0003(15) .0023(16) .0017(15)
C8 .031(3) .035(3) .019(2) -.005(2) -.003(2) -.001(2)
C9 .039(3) .034(3) .033(3) -.016(2) -.005(2) .002(2)
C10 .032(3) .030(3) .032(3) -.006(2) .009(2) .007(2)
C11 .022(2) .025(2) .025(2) .000(2) .006(2) .0037(19)
C12 .023(2) .022(2) .016(2) .0036(19) .0011(18) .0029(17)
C13 .036(3) .030(3) .021(2) .008(2) .007(2) .009(2)
C14 .037(3) .035(3) .016(2) .008(2) .004(2) .003(2)
C15 .018(2) .022(2) .018(2) .0024(18) .0011(18) .0029(17)
C16 .027(3) .025(2) .017(2) .010(2) .0019(19) -.0003(17)
C17 .037(3) .035(3) .017(2) .007(2) .001(2) -.0053(19)
C18 .029(3) .030(2) .027(2) -.006(2) -.002(2) -.009(2)
C19 .026(3) .025(2) .024(2) -.008(2) .002(2) -.0029(18)
Cl .0434(8) .0362(6) .0321(6) .0019(6) .0168(6) .0008(5)
OW1 .053(3) .031(2) .0336(19) -.0004(19) .0049(17) -.0047(16)
OW2 .055(3) .047(2) .048(2) -.015(2) -.005(2) .0033(19)
OW3 .045(3) .068(3) .038(2) .004(2) .0036(19) .003(2)

loop_
_atom_type_symbol
_atom_type_description
_atom_type_scat_dispersion_real
_atom_type_scat_dispersion_imag
_atom_type_scat_source
C C .0033 .0016 'International Tables Vol C Tables 4.2.6.8 and 6.1.1.4'
H H .0000 .0000 'International Tables Vol C Tables 4.2.6.8 and 6.1.1.4'
N N .0061 .0033 'International Tables Vol C Tables 4.2.6.8 and 6.1.1.4'
O O .0106 .0060 'International Tables Vol C Tables 4.2.6.8 and 6.1.1.4'
Cl Cl .1484 .1585 'International Tables Vol C Tables 4.2.6.8 and 6.1.1.4'
Co Co .3494 .9721 'International Tables Vol C Tables 4.2.6.8 and 6.1.1.4'

loop_
_geom_angle_atom_site_label_1
_geom_angle_atom_site_label_2
_geom_angle_atom_site_label_3
_geom_angle
_geom_angle_publ_flag
O2 Co O4 90.43(13) yes
O2 Co N1 86.54(15) yes
O4 Co N1 176.87(13) yes
O2 Co N2 85.78(14) yes
O4 Co N2 84.22(14) yes
N1 Co N2 96.32(15) yes
O2 Co N3 90.64(14) yes
O4 Co N3 89.56(15) yes
N1 Co N3 89.71(15) yes
N2 Co N3 172.79(15) yes
O2 Co N4 174.37(14) yes
O4 Co N4 90.60(14) yes
N1 Co N4 92.34(15) yes
N2 Co N4 99.83(15) yes
N3 Co N4 83.84(14) yes
C1 O2 Co 115.8(3) no
C7 O4 Co 116.4(3) no
C3 N1 C2 112.7(4) no
C3 N1 Co 118.4(3) no
C2 N1 Co 108.0(3) no
C6 N2 C5 113.3(3) no
C6 N2 Co 108.8(3) no
C5 N2 Co 122.6(3) no
O1 C1 O2 122.8(5) no
O1 C1 C2 121.7(4) no
O2 C1 C2 115.5(4) no
N1 C2 C1 111.5(4) no
N1 C3 C4 112.8(4) no
C5 C4 C3 112.8(4) no
N2 C5 C4 112.0(4) no
N2 C6 C7 110.0(4) no
O3 C7 O4 123.0(4) no
O3 C7 C6 122.1(4) no
O4 C7 C6 114.9(4) no
C8 N3 C12 118.3(4) no
C8 N3 Co 129.4(3) no
C12 N3 Co 112.3(3) no
C19 N4 C15 117.3(4) no
C19 N4 Co 131.7(3) no
C15 N4 Co 111.1(3) no
N3 C8 C9 122.3(4) no
C10 C9 C8 119.9(4) no
C9 C10 C11 119.7(4) no
C10 C11 C12 117.1(4) no
C10 C11 C13 125.0(4) no
C12 C11 C13 117.9(4) no
N3 C12 C11 122.7(4) no
N3 C12 C15 116.2(4) no
C11 C12 C15 121.2(4) no
C14 C13 C11 120.9(4) no
C13 C14 C16 121.9(4) no
N4 C15 C16 123.2(4) no
N4 C15 C12 116.6(4) no
C16 C15 C12 120.1(4) no
C17 C16 C15 117.3(4) no
C17 C16 C14 124.7(4) no
C15 C16 C14 118.0(4) no
C18 C17 C16 119.5(4) no
C17 C18 C19 120.1(4) no
N4 C19 C18 122.6(4) no

loop_
_geom_bond_atom_site_label_1
_geom_bond_atom_site_label_2
_geom_bond_site_symmetry_2
_geom_bond_distance
_geom_bond_publ_flag
Co O2 . 1.909(3) yes
Co O4 . 1.910(3) yes
Co N1 . 1.961(4) yes
Co N2 . 1.972(3) yes
Co N3 . 1.974(3) yes
Co N4 . 1.996(4) yes
O1 C1 . 1.226(5) no
O2 C1 . 1.317(5) no
O3 C7 . 1.228(5) no
O4 C7 . 1.331(5) no
N1 C3 . 1.493(6) no
N1 C2 . 1.512(6) no
N2 C6 . 1.500(5) no
N2 C5 . 1.501(5) no
C1 C2 . 1.514(7) no
C3 C4 . 1.537(6) no
C4 C5 . 1.519(7) no
C6 C7 . 1.506(6) no
N3 C8 . 1.332(6) no
N3 C12 . 1.379(5) no
N4 C19 . 1.338(5) no
N4 C15 . 1.386(5) no
C8 C9 . 1.400(6) no
C9 C10 . 1.380(7) no
C10 C11 . 1.408(6) no
C11 C12 . 1.415(6) no
C11 C13 . 1.452(6) no
C12 C15 . 1.424(6) no
C13 C14 . 1.359(7) no
C14 C16 . 1.447(6) no
C15 C16 . 1.419(6) no
C16 C17 . 1.403(7) no
C17 C18 . 1.378(7) no
C18 C19 . 1.410(6) no
